data_1566802
loop_
_publ_author_name
'Begam, Hasina Mamataj'
'Nandi, Shantanu'
'Jana, Ranjan'

_publ_section_title
;
 Directing group switch in copper-catalyzed electrophilic C--H
 amination/migratory annulation cascade: divergent access to
 benzimidazolone/benzimidazole
;
_journal_name_full 'Chemical Science'
_journal_paper_doi 10.1039/D2SC01420C
_journal_year 2022
_chemical_compound_source synthetic
_chemical_formula_moiety 'C16 H12 N2 S'
_chemical_formula_sum 'C16 H12 N2 S'
_chemical_formula_weight 264.34
_chemical_melting_point 398
_chemical_name_common HM
_chemical_name_systematic HM-643S
_space_group_crystal_system monoclinic
_space_group_IT_number 14
_space_group_name_Hall '-P 2ybc'
_space_group_name_H-M_alt 'P 1 21/c 1'
_atom_sites_solution_hydrogens geom
_atom_sites_solution_primary direct
_audit_creation_date 2020-07-28
_audit_creation_method
;
Olex2 1.2
(compiled 2017.08.10 svn.r3458 for OlexSys, GUI svn.r5381)
;
_audit_update_record
;
2020-08-25 deposited with the CCDC.	2022-04-14 downloaded from the CCDC.
;
_cell_angle_alpha 90
_cell_angle_beta 95.2550(10)
_cell_angle_gamma 90
_cell_formula_units_Z 4
_cell_length_a 6.1282(2)
_cell_length_b 14.1422(4)
_cell_length_c 14.4603(4)
_cell_measurement_reflns_used 9927
_cell_measurement_temperature 100.0
_cell_measurement_theta_max 66.819
_cell_measurement_theta_min 4.382
_cell_volume 1247.95(6)
_computing_cell_refinement 'SAINT V8.40A (?, 2016)'
_computing_data_reduction 'SAINT V8.40A (?, 2016)'
_computing_molecular_graphics 'Olex2 (Dolomanov et al., 2009)'
_computing_publication_material 'Olex2 (Dolomanov et al., 2009)'
_computing_structure_refinement 'ShelXL (Sheldrick, 2015)'
_computing_structure_solution 'SIR2004 (Burla et al., 2007)'
_diffrn_ambient_temperature 100.0
_diffrn_measured_fraction_theta_full 0.994
_diffrn_measured_fraction_theta_max 0.994
_diffrn_measurement_device_type 'Bruker APEX-II CCD'
_diffrn_measurement_method '\f and \w scans'
_diffrn_radiation_type CuK\a
_diffrn_radiation_wavelength 1.54178
_diffrn_reflns_av_R_equivalents 0.0469
_diffrn_reflns_av_unetI/netI 0.0251
_diffrn_reflns_Laue_measured_fraction_full 0.994
_diffrn_reflns_Laue_measured_fraction_max 0.994
_diffrn_reflns_limit_h_max 7
_diffrn_reflns_limit_h_min -7
_diffrn_reflns_limit_k_max 16
_diffrn_reflns_limit_k_min -16
_diffrn_reflns_limit_l_max 17
_diffrn_reflns_limit_l_min -17
_diffrn_reflns_number 19122
_diffrn_reflns_point_group_measured_fraction_full 0.994
_diffrn_reflns_point_group_measured_fraction_max 0.994
_diffrn_reflns_theta_full 66.813
_diffrn_reflns_theta_max 66.813
_diffrn_reflns_theta_min 4.382
_diffrn_standards_number 0
_exptl_absorpt_coefficient_mu 2.167
_exptl_absorpt_correction_T_max 0.7528
_exptl_absorpt_correction_T_min 0.6618
_exptl_absorpt_correction_type multi-scan
_exptl_absorpt_process_details
'SADABS-2016/2 (Bruker,2016/2) was used for absorption correction. wR2(int) was 0.1175 before and 0.0649 after correction. The Ratio of minimum to maximum transmission is 0.8791. The \l/2 correction factor is Not present.'
_exptl_crystal_colour 'clear light white'
_exptl_crystal_colour_lustre clear
_exptl_crystal_colour_modifier light
_exptl_crystal_colour_primary white
_exptl_crystal_density_diffrn 1.407
_exptl_crystal_description chloroform
_exptl_crystal_F_000 552
_exptl_crystal_preparation 'in CHCl3'
_exptl_crystal_recrystallization_method 'Re-crystallisation from solvent: chloroform'
_exptl_crystal_size_max 0.2
_exptl_crystal_size_mid 0.2
_exptl_crystal_size_min 0.2
_refine_diff_density_max 0.260
_refine_diff_density_min -0.319
_refine_diff_density_rms 0.048
_refine_ls_extinction_method none
_refine_ls_goodness_of_fit_ref 1.078
_refine_ls_hydrogen_treatment constr
_refine_ls_matrix_type full
_refine_ls_number_parameters 172
_refine_ls_number_reflns 2213
_refine_ls_number_restraints 0
_refine_ls_restrained_S_all 1.078
_refine_ls_R_factor_all 0.0373
_refine_ls_R_factor_gt 0.0361
_refine_ls_shift/su_max 0.001
_refine_ls_shift/su_mean 0.000
_refine_ls_structure_factor_coef Fsqd
_refine_ls_weighting_details 'w=1/[\s^2^(Fo^2^)+(0.0416P)^2^+0.8469P] where P=(Fo^2^+2Fc^2^)/3'
_refine_ls_weighting_scheme calc
_refine_ls_wR_factor_gt 0.0921
_refine_ls_wR_factor_ref 0.0929
_reflns_Friedel_coverage 0.000
_reflns_number_gt 2132
_reflns_number_total 2213
_reflns_threshold_expression 'I > 2\s(I)'
_cod_data_source_file d2sc01420c2.cif
_cod_data_source_block hm_643s_0m_a
_cod_database_code 1566802
_shelx_shelxl_version_number 2018/3
_shelx_space_group_comment
;
The symmetry employed for this shelxl refinement is uniquely defined
by the following loop, which should always be used as a source of
symmetry information in preference to the above space-group names.
They are only intended as comments.
;
_shelx_estimated_absorpt_t_max 0.671
_shelx_estimated_absorpt_t_min 0.671
_exptl_absorpt_special_details Nothing
_olex2_refinement_description
;
1. Fixed Uiso
 At 1.2 times of:
  All C(H) groups, All N(H) groups
2.a Aromatic/amide H refined with riding coordinates:
 N002(H002), C008(H008), C00A(H00A), C00B(H00B), C00C(H00C), C00D(H00D),
 C00E(H00E), C00F(H00F), C00G(H00G), C00H(H00H), C00I(H00I), C00J(H00J)
;
_olex2_submission_original_sample_id HM-643S
_olex2_submission_special_instructions 'No special instructions were received'

loop_
_space_group_symop_operation_xyz
'x, y, z'
'-x, y+1/2, -z+1/2'
'-x, -y, -z'
'x, -y-1/2, z-1/2'

loop_
_atom_site_label
_atom_site_type_symbol
_atom_site_fract_x
_atom_site_fract_y
_atom_site_fract_z
_atom_site_U_iso_or_equiv
_atom_site_adp_type
_atom_site_occupancy
_atom_site_site_symmetry_order
_atom_site_calc_flag
_atom_site_refinement_flags_posn
_atom_site_refinement_flags_adp
_atom_site_refinement_flags_occupancy
_atom_site_disorder_assembly
_atom_site_disorder_group
S001 S 0.32381(7) 0.73439(3) 0.51266(3) 0.02613(16) Uani 1 1 d . . . . .
N002 N 0.2431(2) 0.67280(9) 0.68340(9) 0.0175(3) Uani 1 1 d . . . . .
H002 H 0.297589 0.673681 0.741861 0.021 Uiso 1 1 calc R . . . .
N003 N 0.5461(2) 0.76710(9) 0.77541(9) 0.0189(3) Uani 1 1 d . . . . .
C004 C 0.5528(3) 0.76989(11) 0.68265(11) 0.0177(3) Uani 1 1 d . . . . .
C005 C 0.0489(2) 0.62000(11) 0.66875(11) 0.0173(3) Uani 1 1 d . . . . .
C006 C -0.2565(3) 0.54361(11) 0.73852(11) 0.0195(3) Uani 1 1 d . . . . .
C007 C -0.0531(2) 0.59302(11) 0.75054(11) 0.0175(3) Uani 1 1 d . . . . .
C008 C -0.2426(3) 0.54441(12) 0.57237(12) 0.0235(4) Uani 1 1 d . . . . .
H008 H -0.304769 0.527077 0.512158 0.028 Uiso 1 1 calc R . . . .
C009 C 0.3634(3) 0.72223(11) 0.62712(11) 0.0178(3) Uani 1 1 d . . . . .
C00A C -0.0713(3) 0.58789(12) 0.91763(11) 0.0232(4) Uani 1 1 d . . . . .
H00A H -0.008155 0.602099 0.978500 0.028 Uiso 1 1 calc R . . . .
C00B C 0.0356(3) 0.61339(11) 0.84234(11) 0.0192(3) Uani 1 1 d . . . . .
H00B H 0.172125 0.645399 0.851838 0.023 Uiso 1 1 calc R . . . .
C00C C 0.7223(3) 0.81233(11) 0.64053(11) 0.0204(4) Uani 1 1 d . . . . .
H00C H 0.722396 0.812882 0.574836 0.024 Uiso 1 1 calc R . . . .
C00D C 0.7109(3) 0.80709(12) 0.82845(11) 0.0212(4) Uani 1 1 d . . . . .
H00D H 0.707890 0.805109 0.893992 0.025 Uiso 1 1 calc R . . . .
C00E C -0.3481(3) 0.51976(12) 0.64809(12) 0.0223(4) Uani 1 1 d . . . . .
H00E H -0.483197 0.486515 0.640022 0.027 Uiso 1 1 calc R . . . .
C00F C -0.0449(3) 0.59469(12) 0.58160(11) 0.0213(4) Uani 1 1 d . . . . .
H00F H 0.025001 0.611432 0.527931 0.026 Uiso 1 1 calc R . . . .
C00G C 0.8865(3) 0.85145(12) 0.79209(12) 0.0231(4) Uani 1 1 d . . . . .
H00G H 1.000605 0.879434 0.831873 0.028 Uiso 1 1 calc R . . . .
C00H C -0.2747(3) 0.54061(13) 0.90530(12) 0.0259(4) Uani 1 1 d . . . . .
H00H H -0.349349 0.523932 0.957702 0.031 Uiso 1 1 calc R . . . .
C00I C -0.3637(3) 0.51894(12) 0.81809(12) 0.0233(4) Uani 1 1 d . . . . .
H00I H -0.500179 0.486699 0.810366 0.028 Uiso 1 1 calc R . . . .
C00J C 0.8915(3) 0.85395(12) 0.69657(12) 0.0230(4) Uani 1 1 d . . . . .
H00J H 1.009464 0.883802 0.669731 0.028 Uiso 1 1 calc R . . . .

loop_
_atom_site_aniso_label
_atom_site_aniso_U_11
_atom_site_aniso_U_22
_atom_site_aniso_U_33
_atom_site_aniso_U_23
_atom_site_aniso_U_13
_atom_site_aniso_U_12
S001 0.0271(3) 0.0357(3) 0.0156(2) 0.00641(16) 0.00170(17) -0.00361(17)
N002 0.0165(6) 0.0220(7) 0.0143(6) 0.0000(5) 0.0027(5) -0.0002(5)
N003 0.0191(7) 0.0192(7) 0.0187(7) -0.0010(5) 0.0040(5) 0.0002(5)
C004 0.0180(8) 0.0166(8) 0.0187(8) 0.0009(6) 0.0029(6) 0.0033(6)
C005 0.0161(7) 0.0177(8) 0.0184(8) 0.0003(6) 0.0033(6) 0.0031(6)
C006 0.0166(8) 0.0162(8) 0.0259(8) 0.0009(6) 0.0033(6) 0.0028(6)
C007 0.0174(8) 0.0163(8) 0.0193(8) 0.0003(6) 0.0038(6) 0.0026(6)
C008 0.0239(8) 0.0251(9) 0.0209(8) -0.0036(7) -0.0023(7) 0.0041(7)
C009 0.0171(8) 0.0177(8) 0.0192(8) 0.0007(6) 0.0047(6) 0.0040(6)
C00A 0.0257(9) 0.0258(9) 0.0189(8) 0.0016(7) 0.0054(7) 0.0006(7)
C00B 0.0187(8) 0.0202(8) 0.0192(8) 0.0006(6) 0.0039(6) 0.0000(6)
C00C 0.0213(8) 0.0194(8) 0.0213(8) 0.0017(6) 0.0065(6) 0.0021(6)
C00D 0.0235(8) 0.0209(8) 0.0191(8) -0.0024(6) 0.0024(6) -0.0005(7)
C00E 0.0164(8) 0.0204(8) 0.0296(9) -0.0014(7) -0.0008(6) 0.0002(6)
C00F 0.0224(8) 0.0236(9) 0.0181(8) -0.0005(6) 0.0037(6) 0.0033(7)
C00G 0.0200(8) 0.0204(8) 0.0287(9) -0.0029(7) 0.0012(7) -0.0016(7)
C00H 0.0238(8) 0.0288(9) 0.0268(9) 0.0054(7) 0.0120(7) -0.0001(7)
C00I 0.0172(8) 0.0197(8) 0.0336(9) 0.0029(7) 0.0064(7) -0.0005(6)
C00J 0.0208(8) 0.0181(8) 0.0312(9) 0.0009(7) 0.0087(7) 0.0000(6)

loop_
_atom_type_symbol
_atom_type_description
_atom_type_scat_dispersion_real
_atom_type_scat_dispersion_imag
_atom_type_scat_source
C C 0.0181 0.0091 'International Tables Vol C Tables 4.2.6.8 and 6.1.1.4'
H H 0.0000 0.0000 'International Tables Vol C Tables 4.2.6.8 and 6.1.1.4'
N N 0.0311 0.0180 'International Tables Vol C Tables 4.2.6.8 and 6.1.1.4'
S S 0.3331 0.5567 'International Tables Vol C Tables 4.2.6.8 and 6.1.1.4'

loop_
_geom_angle_atom_site_label_1
_geom_angle_atom_site_label_2
_geom_angle_atom_site_label_3
_geom_angle
_geom_angle_site_symmetry_1
_geom_angle_site_symmetry_3
_geom_angle_publ_flag
C005 N002 H002 113.2 . . ?
C009 N002 H002 113.2 . . ?
C009 N002 C005 133.60(14) . . ?
C00D N003 C004 117.99(14) . . ?
N003 C004 C009 115.17(14) . . ?
N003 C004 C00C 122.82(15) . . ?
C00C C004 C009 122.01(14) . . ?
N002 C005 C007 116.29(14) . . ?
C00F C005 N002 123.39(14) . . ?
C00F C005 C007 120.32(15) . . ?
C00E C006 C007 119.84(15) . . ?
C00E C006 C00I 121.09(15) . . ?
C00I C006 C007 119.07(15) . . ?
C006 C007 C005 118.07(14) . . ?
C00B C007 C005 123.89(15) . . ?
C00B C007 C006 118.04(14) . . ?
C00E C008 H008 119.3 . . ?
C00E C008 C00F 121.44(16) . . ?
C00F C008 H008 119.3 . . ?
N002 C009 S001 128.33(13) . . ?
N002 C009 C004 110.37(13) . . ?
C004 C009 S001 121.30(12) . . ?
C00B C00A H00A 119.8 . . ?
C00B C00A C00H 120.38(16) . . ?
C00H C00A H00A 119.8 . . ?
C007 C00B H00B 119.3 . . ?
C00A C00B C007 121.37(15) . . ?
C00A C00B H00B 119.3 . . ?
C004 C00C H00C 120.8 . . ?
C00J C00C C004 118.47(15) . . ?
C00J C00C H00C 120.8 . . ?
N003 C00D H00D 118.5 . . ?
N003 C00D C00G 122.98(15) . . ?
C00G C00D H00D 118.5 . . ?
C006 C00E H00E 119.9 . . ?
C008 C00E C006 120.18(15) . . ?
C008 C00E H00E 119.9 . . ?
C005 C00F C008 120.10(15) . . ?
C005 C00F H00F 119.9 . . ?
C008 C00F H00F 119.9 . . ?
C00D C00G H00G 120.7 . . ?
C00J C00G C00D 118.52(15) . . ?
C00J C00G H00G 120.7 . . ?
C00A C00H H00H 120.1 . . ?
C00I C00H C00A 119.84(15) . . ?
C00I C00H H00H 120.1 . . ?
C006 C00I H00I 119.4 . . ?
C00H C00I C006 121.28(16) . . ?
C00H C00I H00I 119.4 . . ?
C00C C00J H00J 120.4 . . ?
C00G C00J C00C 119.22(15) . . ?
C00G C00J H00J 120.4 . . ?

loop_
_geom_bond_atom_site_label_1
_geom_bond_atom_site_label_2
_geom_bond_distance
_geom_bond_site_symmetry_2
_geom_bond_publ_flag
S001 C009 1.6595(16) . ?
N002 H002 0.8800 . ?
N002 C005 1.405(2) . ?
N002 C009 1.343(2) . ?
N003 C004 1.346(2) . ?
N003 C00D 1.336(2) . ?
C004 C009 1.509(2) . ?
C004 C00C 1.388(2) . ?
C005 C007 1.439(2) . ?
C005 C00F 1.383(2) . ?
C006 C007 1.426(2) . ?
C006 C00E 1.416(2) . ?
C006 C00I 1.420(2) . ?
C007 C00B 1.417(2) . ?
C008 H008 0.9500 . ?
C008 C00E 1.367(2) . ?
C008 C00F 1.401(2) . ?
C00A H00A 0.9500 . ?
C00A C00B 1.369(2) . ?
C00A C00H 1.411(2) . ?
C00B H00B 0.9500 . ?
C00C H00C 0.9500 . ?
C00C C00J 1.387(2) . ?
C00D H00D 0.9500 . ?
C00D C00G 1.390(2) . ?
C00E H00E 0.9500 . ?
C00F H00F 0.9500 . ?
C00G H00G 0.9500 . ?
C00G C00J 1.385(2) . ?
C00H H00H 0.9500 . ?
C00H C00I 1.362(3) . ?
C00I H00I 0.9500 . ?
C00J H00J 0.9500 . ?
